data_1544682
loop_
_publ_author_name
'Takeuchi, Y.'
'Sadanaga, R.'

_publ_section_title
;
 Structural studies of brittle micas (I) The structure of xanthophyllite
 refined
;
_journal_name_full 'Mineralogical Journal'
_journal_page_first 424
_journal_page_last 437
_journal_volume 4
_journal_year 1966
_chemical_formula_sum 'Al3.67 Ca1.1 H2 Mg2.18 O12 Si1.05'
_chemical_name_common Ca1.1Mg2.18Al0.72(Al2.95Si1.05)O10(OH)2
_chemical_name_mineral xanthophyllite
_space_group_IT_number 12
_space_group_name_H-M_alt 'C 1 2/m 1'
_symmetry_space_group_name_Hall '-C 2y'
_symmetry_space_group_name_H-M 'C 1 2/m 1'
_cell_angle_alpha 90
_cell_angle_beta 100.1(1)
_cell_angle_gamma 90
_cell_formula_units_Z 2
_cell_length_a 5.194(5)
_cell_length_b 9.00(1)
_cell_length_c 9.80(1)
_cell_volume 451.0(8)
_cod_data_source_file xanthophyllite.cif
_cod_data_source_block xanthophyllite
_cod_original_formula_sum 'Ca1.1 Mg2.18 Al3.67 Si1.05 H2 O12'
_cod_database_code 1544682

loop_
_space_group_symop_operation_xyz
'x, y, z'
'-x, -y, -z'
'-x, y, -z'
'x, -y, z'
'x+1/2, y+1/2, z'
'-x+1/2, -y+1/2, -z'
'-x+1/2, y+1/2, -z'
'x+1/2, -y+1/2, z'

loop_
_atom_site_label
_atom_site_occupancy
_atom_site_fract_x
_atom_site_fract_y
_atom_site_fract_z
_atom_site_adp_type
_atom_site_B_iso_or_equiv
_atom_site_type_symbol
OH 1.0 0.632000 0.500000 0.400000 Biso 1.900000 O
O1 1.0 0.427000 0.000000 0.150000 Biso 1.340000 O
O2 1.0 0.857000 0.188000 0.144000 Biso 1.460000 O
O3 1.0 0.617000 0.165000 0.383000 Biso 2.040000 O
M1 1.0 0.000000 0.500000 0.500000 Biso 1.130000 Mg
M2 1.0 0.500000 0.330000 0.500000 Biso 0.960000 Mg
AlSi 0.74 0.564000 0.168000 0.208000 Biso 0.830000 Al
AlSi 0.26 0.564000 0.168000 0.208000 Biso 0.830000 Si
Ca 1.0 0.500000 0.500000 0.000000 Biso 0.970000 Ca
